data_4071595
loop_
_publ_author_name
'Lebel, H\'el\`ene'
'Ladjel, Chehla'

_publ_section_title
;
 Iridium Complexes in Olefination Reactions
;
_journal_issue 11
_journal_name_full Organometallics
_journal_page_first 2676
_journal_paper_doi 10.1021/om800255c
_journal_volume 27
_journal_year 2008
_chemical_compound_source 'Synthesized by the authors. See text'
_chemical_formula_moiety 'C26 H27 Cl Ir P, C H Cl3'
_chemical_formula_sum 'C27 H28 Cl4 Ir P'
_chemical_formula_weight 717.46
_chemical_name_systematic
; 
 ? 
;
_space_group_IT_number 11
_symmetry_cell_setting monoclinic
_symmetry_space_group_name_Hall '-P 2yb'
_symmetry_space_group_name_H-M 'P 1 21/m 1'
_atom_sites_solution_hydrogens geom
_atom_sites_solution_primary direct
_atom_sites_solution_secondary difmap
_audit_creation_method SHELXL-97
_cell_angle_alpha 90.00
_cell_angle_beta 99.2410(10)
_cell_angle_gamma 90.00
_cell_formula_units_Z 2
_cell_length_a 9.7472(3)
_cell_length_b 12.0024(3)
_cell_length_c 11.4226(3)
_cell_measurement_reflns_used 9904
_cell_measurement_temperature 100(2)
_cell_measurement_theta_max 68.39
_cell_measurement_theta_min 3.92
_cell_volume 1318.98(6)
_computing_cell_refinement 'SMART (Bruker, 2001)'
_computing_data_collection 'SMART (Bruker, 2001)'
_computing_data_reduction 'SAINT (Bruker, 2003)'
_computing_molecular_graphics 'SHELXTL (Bruker, 1997)'
_computing_publication_material 'UdMX (local program)'
_computing_structure_refinement 'SHELXL97 (Sheldrick, 1997)'
_computing_structure_solution 'SHELXS97 (Sheldrick, 1997)'
_diffrn_ambient_temperature 100(2)
_diffrn_detector_area_resol_mean 5.5
_diffrn_measured_fraction_theta_full 0.868
_diffrn_measured_fraction_theta_max 0.868
_diffrn_measurement_device_type 'Bruker Smart 6000'
_diffrn_measurement_method \w
_diffrn_radiation_monochromator 'Montel 200 optics'
_diffrn_radiation_source 'Rotating Anode'
_diffrn_radiation_type CuK\a
_diffrn_radiation_wavelength 1.54178
_diffrn_reflns_av_R_equivalents 0.049
_diffrn_reflns_av_sigmaI/netI 0.0267
_diffrn_reflns_limit_h_max 10
_diffrn_reflns_limit_h_min -11
_diffrn_reflns_limit_k_max 13
_diffrn_reflns_limit_k_min -13
_diffrn_reflns_limit_l_max 12
_diffrn_reflns_limit_l_min -12
_diffrn_reflns_number 17980
_diffrn_reflns_theta_full 68.73
_diffrn_reflns_theta_max 68.73
_diffrn_reflns_theta_min 3.92
_diffrn_standards_decay_% 8.28
_diffrn_standards_number 55
_exptl_absorpt_coefficient_mu 14.206
_exptl_absorpt_correction_T_max 0.1900
_exptl_absorpt_correction_T_min 0.0700
_exptl_absorpt_correction_type multi-scan
_exptl_absorpt_process_details 'Sadabs (Sheldrick,1996)'
_exptl_crystal_colour orange
_exptl_crystal_density_diffrn 1.807
_exptl_crystal_density_method 'not measured'
_exptl_crystal_description needle
_exptl_crystal_F_000 700
_exptl_crystal_size_max 0.36
_exptl_crystal_size_mid 0.06
_exptl_crystal_size_min 0.05
_refine_diff_density_max 1.210
_refine_diff_density_min -0.672
_refine_diff_density_rms 0.134
_refine_ls_extinction_method none
_refine_ls_goodness_of_fit_ref 1.011
_refine_ls_hydrogen_treatment constr
_refine_ls_matrix_type full
_refine_ls_number_parameters 184
_refine_ls_number_reflns 2230
_refine_ls_number_restraints 180
_refine_ls_restrained_S_all 1.027
_refine_ls_R_factor_all 0.0339
_refine_ls_R_factor_gt 0.0305
_refine_ls_shift/su_max 0.001
_refine_ls_shift/su_mean 0.000
_refine_ls_structure_factor_coef Fsqd
_refine_ls_weighting_details 'calc w=1/[\s^2^(Fo^2^)+(0.0606P)^2^] where P=(Fo^2^+2Fc^2^)/3'
_refine_ls_weighting_scheme calc
_refine_ls_wR_factor_gt 0.0755
_refine_ls_wR_factor_ref 0.0778
_reflns_number_gt 2030
_reflns_number_total 2230
_reflns_threshold_expression I>2\s(I)
_cod_data_source_file om800255c-file003.cif
_cod_data_source_block hele17
_cod_depositor_comments
;
The following automatic conversions were performed:

'_symmetry_cell_setting' value 'Monoclinic' changed to 'monoclinic'
according to /home/saulius/struct/CIF-dictionaries/cif_core.dic
dictionary named 'cif_core.dic' version 2.4.1 from
2010-06-29.

'_geom_bond_publ_flag' value 'Y' changed to 'y'
according to /home/saulius/struct/CIF-dictionaries/cif_core.dic
dictionary named 'cif_core.dic' version 2.4.1 from 2010-06-29 (32
times).

'_geom_angle_publ_flag' value 'Y' changed to 'y' according
to /home/saulius/struct/CIF-dictionaries/cif_core.dic dictionary
named 'cif_core.dic' version 2.4.1 from 2010-06-29 (52 times).

Automatic conversion script
Id: cif_fix_values 1715 2011-07-08 13:25:40Z adriana 
;
_cod_original_sg_symbol_H-M P21/m
_cod_database_code 4071595

loop_
_symmetry_equiv_pos_as_xyz
'x, y, z'
'-x, y+1/2, -z'
'-x, -y, -z'
'x, -y-1/2, z'

loop_
_atom_site_label
_atom_site_type_symbol
_atom_site_fract_x
_atom_site_fract_y
_atom_site_fract_z
_atom_site_U_iso_or_equiv
_atom_site_adp_type
_atom_site_occupancy
_atom_site_symmetry_multiplicity
_atom_site_calc_flag
_atom_site_refinement_flags
_atom_site_disorder_assembly
_atom_site_disorder_group
Ir Ir -0.02695(2) 0.2500 0.79613(2) 0.03020(14) Uani 1 2 d S . .
Cl1 Cl -0.07144(19) 0.2500 0.58783(16) 0.0706(7) Uani 1 2 d S . .
P1 P 0.20878(16) 0.2500 0.78935(14) 0.0287(3) Uani 1 2 d S . .
C1 C -0.0058(5) 0.3088(4) 0.9733(4) 0.0361(10) Uani 1 1 d U . .
H1 H 0.0760 0.3461 0.9594 0.043 Uiso 1 1 calc R . .
C2 C -0.1293(5) 0.3792(4) 0.9944(5) 0.0464(12) Uani 1 1 d U . .
H2AA H -0.1786 0.3395 1.0513 0.056 Uiso 0.50 1 calc PR A 1
H2BA H -0.0938 0.4501 1.0321 0.056 Uiso 0.50 1 calc PR A 1
H2AB H -0.1409 0.3718 1.0786 0.056 Uiso 0.50 1 calc PR A 2
H2BB H -0.1087 0.4584 0.9802 0.056 Uiso 0.50 1 calc PR A 2
C3A C -0.2314(11) 0.4057(10) 0.8863(10) 0.043(2) Uani 0.50 1 d PU . 1
H3AA H -0.2027 0.4746 0.8493 0.052 Uiso 0.50 1 calc PR . 1
H3BA H -0.3241 0.4187 0.9087 0.052 Uiso 0.50 1 calc PR . 1
C3B C -0.2619(11) 0.3488(10) 0.9185(10) 0.043(2) Uani 0.50 1 d PU . 2
H3AB H -0.3237 0.4147 0.9088 0.052 Uiso 0.50 1 calc PR . 2
H3BB H -0.3084 0.2899 0.9585 0.052 Uiso 0.50 1 calc PR . 2
C4 C -0.2406(5) 0.1934(5) 0.7944(5) 0.0522(13) Uani 1 1 d U . .
H4A H -0.2484 0.1656 0.7157 0.063 Uiso 0.50 1 calc PR B 1
H4B H -0.2293 0.1475 0.7289 0.063 Uiso 0.50 1 calc PR B 2
C11 C 0.2630(4) 0.1268(4) 0.7137(4) 0.0304(9) Uani 1 1 d U . .
C12 C 0.3983(5) 0.1098(4) 0.6962(6) 0.0557(15) Uani 1 1 d U . .
H12 H 0.4670 0.1642 0.7233 0.067 Uiso 1 1 calc R . .
C13 C 0.4357(5) 0.0157(4) 0.6402(5) 0.0493(13) Uani 1 1 d U . .
H13 H 0.5291 0.0064 0.6278 0.059 Uiso 1 1 calc R . .
C14 C 0.3408(5) -0.0632(4) 0.6029(4) 0.0434(11) Uani 1 1 d U . .
H14 H 0.3666 -0.1283 0.5643 0.052 Uiso 1 1 calc R . .
C15 C 0.2081(7) -0.0489(6) 0.6208(8) 0.091(2) Uani 1 1 d U . .
H15 H 0.1405 -0.1043 0.5944 0.110 Uiso 1 1 calc R . .
C16 C 0.1696(6) 0.0459(5) 0.6776(7) 0.0731(19) Uani 1 1 d U . .
H16 H 0.0764 0.0538 0.6911 0.088 Uiso 1 1 calc R . .
C31 C 0.3310(6) 0.2500 0.9292(5) 0.0291(13) Uani 1 2 d SU . .
C32 C 0.3758(5) 0.1509(4) 0.9852(4) 0.0446(12) Uani 1 1 d U . .
H32 H 0.3444 0.0820 0.9499 0.054 Uiso 1 1 calc R . .
C33 C 0.4658(6) 0.1515(4) 1.0919(5) 0.0503(13) Uani 1 1 d U . .
H33 H 0.4965 0.0831 1.1288 0.060 Uiso 1 1 calc R . .
C34 C 0.5107(7) 0.2500 1.1445(6) 0.0402(15) Uani 1 2 d SU . .
H34 H 0.5731 0.2500 1.2175 0.048 Uiso 1 2 calc SR . .
C40 C 0.1722(8) 0.2724(8) 0.3839(8) 0.047(3) Uani 0.50 1 d PDU C -1
H40 H 0.1372 0.2732 0.4615 0.056 Uiso 0.50 1 calc PR C -1
Cl41 Cl 0.0636(3) 0.1875(2) 0.2866(2) 0.0622(7) Uani 0.50 1 d PD C -1
Cl42 Cl 0.3428(2) 0.22065(16) 0.4082(2) 0.0502(8) Uani 0.50 1 d PD C -1
Cl43 Cl 0.1704(3) 0.4097(2) 0.3307(4) 0.0923(13) Uani 0.50 1 d PD C -1

loop_
_atom_site_aniso_label
_atom_site_aniso_U_11
_atom_site_aniso_U_22
_atom_site_aniso_U_33
_atom_site_aniso_U_23
_atom_site_aniso_U_13
_atom_site_aniso_U_12
Ir 0.02581(19) 0.03188(18) 0.0335(2) 0.000 0.00653(12) 0.000
Cl1 0.0317(10) 0.148(2) 0.0319(9) 0.000 0.0031(7) 0.000
P1 0.0267(8) 0.0287(8) 0.0314(8) 0.000 0.0069(6) 0.000
C1 0.034(2) 0.043(2) 0.033(2) -0.005(2) 0.0118(19) -0.004(2)
C2 0.042(3) 0.044(3) 0.055(3) -0.010(2) 0.010(2) 0.003(2)
C3A 0.042(5) 0.036(5) 0.054(6) -0.001(5) 0.016(4) 0.006(4)
C3B 0.043(5) 0.036(5) 0.052(6) -0.002(5) 0.014(4) 0.004(4)
C4 0.028(3) 0.078(3) 0.051(3) 0.012(3) 0.008(2) -0.012(2)
C11 0.029(2) 0.033(2) 0.030(2) 0.0011(18) 0.0082(17) 0.0023(18)
C12 0.040(3) 0.041(3) 0.090(4) -0.020(3) 0.020(3) -0.004(2)
C13 0.039(3) 0.045(3) 0.069(3) -0.002(3) 0.022(2) 0.005(2)
C14 0.044(3) 0.042(3) 0.045(3) -0.011(2) 0.008(2) 0.006(2)
C15 0.049(4) 0.074(4) 0.153(6) -0.066(4) 0.023(4) -0.015(3)
C16 0.036(3) 0.061(3) 0.126(5) -0.049(4) 0.025(3) -0.010(3)
C31 0.022(3) 0.035(3) 0.031(3) 0.000 0.007(2) 0.000
C32 0.052(3) 0.038(3) 0.041(3) 0.006(2) -0.002(2) -0.008(2)
C33 0.057(3) 0.041(3) 0.048(3) 0.013(2) -0.006(2) -0.007(2)
C34 0.036(4) 0.051(4) 0.033(3) 0.000 0.005(3) 0.000
C40 0.041(4) 0.047(9) 0.053(5) -0.005(4) 0.012(4) 0.002(4)
Cl41 0.0585(17) 0.0670(17) 0.0595(16) -0.0141(14) 0.0050(13) -0.0118(13)
Cl42 0.0435(13) 0.054(2) 0.0529(13) 0.0047(10) 0.0084(10) 0.0123(10)
Cl43 0.0406(17) 0.0471(16) 0.182(4) 0.026(2) -0.0029(19) 0.0020(12)

loop_
_atom_type_symbol
_atom_type_description
_atom_type_scat_dispersion_real
_atom_type_scat_dispersion_imag
_atom_type_scat_source
C C 0.0181 0.0091 'International Tables Vol C Tables 4.2.6.8 and 6.1.1.4'
H H 0.0000 0.0000 'International Tables Vol C Tables 4.2.6.8 and 6.1.1.4'
P P 0.2955 0.4335 'International Tables Vol C Tables 4.2.6.8 and 6.1.1.4'
Cl Cl 0.3639 0.7018 'International Tables Vol C Tables 4.2.6.8 and 6.1.1.4'
Ir Ir -4.7710 6.5667 'International Tables Vol C Tables 4.2.6.8 and 6.1.1.4'

loop_
_geom_angle_atom_site_label_1
_geom_angle_atom_site_label_2
_geom_angle_atom_site_label_3
_geom_angle_site_symmetry_1
_geom_angle_site_symmetry_3
_geom_angle
_geom_angle_publ_flag
C1 IR C1 . 4_565 38.8(3) y
C1 IR C4 . . 93.3(2) y
C1 IR C4 4_565 . 81.48(19) y
C1 IR C4 . 4_565 81.48(19) y
C1 IR C4 4_565 4_565 93.3(2) y
C4 IR C4 . 4_565 36.2(3) y
C1 IR P1 . . 95.00(13) y
C1 IR P1 4_565 . 95.00(13) y
C4 IR P1 . . 161.75(16) y
C4 IR P1 4_565 . 161.75(16) y
C1 IR CL1 . . 160.05(13) y
C1 IR CL1 4_565 . 160.05(13) y
C4 IR CL1 . . 88.30(15) y
C4 IR CL1 4_565 . 88.29(15) y
P1 IR CL1 . . 89.36(6) y
C31 P1 C11 . 4_565 102.41(18) y
C31 P1 C11 . . 102.40(18) y
C11 P1 C11 4_565 . 107.5(3) y
C31 P1 IR . . 118.76(19) y
C11 P1 IR 4_565 . 112.29(14) y
C11 P1 IR . . 112.29(14) y
C1 C1 C2 4_565 . 123.7(3) y
C1 C1 IR 4_565 . 70.58(13) y
C2 C1 IR . . 112.2(3) y
C1 C1 H1 4_565 . 118.1 ?
C2 C1 H1 . . 118.1 ?
IR C1 H1 . . 87.3 ?
C3B C2 C3A . . 33.3(5) y
C3B C2 C1 . . 114.1(5) y
C3A C2 C1 . . 115.3(5) y
C3B C2 H2AA . . 78.2 ?
C3A C2 H2AA . . 108.4 ?
C1 C2 H2AA . . 108.4 ?
C3B C2 H2BA . . 132.6 ?
C3A C2 H2BA . . 108.4 ?
C1 C2 H2BA . . 108.4 ?
H2AA C2 H2BA . . 107.5 ?
C3B C2 H2AB . . 108.7 ?
C3A C2 H2AB . . 131.2 ?
C1 C2 H2AB . . 108.7 ?
H2AA C2 H2AB . . 34.5 ?
H2BA C2 H2AB . . 75 ?
C3B C2 H2BB . . 108.7 ?
C3A C2 H2BB . . 77.6 ?
C1 C2 H2BB . . 108.7 ?
H2AA C2 H2BB . . 134.6 ?
H2BA C2 H2BB . . 35 ?
H2AB C2 H2BB . . 107.6 ?
C2 C3A C4 . 4_565 110.4(7) y
C2 C3A H3AA . . 109.6 ?
C4 C3A H3AA 4_565 . 109.6 ?
C2 C3A H3BA . . 109.6 ?
C4 C3A H3BA 4_565 . 109.6 ?
H3AA C3A H3BA . . 108.1 ?
C2 C3B C4 . 4_565 112.5(7) y
C2 C3B H3AB . . 109.1 ?
C4 C3B H3AB 4_565 . 109.1 ?
C2 C3B H3BB . . 109.1 ?
C4 C3B H3BB 4_565 . 109.1 ?
H3AB C3B H3BB . . 107.8 ?
C4 C4 C3B 4_565 4_565 109.1(5) y
C4 C4 C3A 4_565 4_565 138.9(5) y
C3B C4 C3A 4_565 4_565 31.6(5) y
C4 C4 IR 4_565 . 71.91(16) y
C3B C4 IR 4_565 . 111.1(5) y
C3A C4 IR 4_565 . 106.0(5) y
C4 C4 H4A 4_565 . 110.6 ?
C3B C4 H4A 4_565 . 138.4 ?
C3A C4 H4A 4_565 . 110.6 ?
IR C4 H4A . . 92.8 ?
C4 C4 H4B 4_565 . 125.5 ?
C3B C4 H4B 4_565 . 125.5 ?
C3A C4 H4B 4_565 . 94.9 ?
IR C4 H4B . . 87.5 ?
H4A C4 H4B . . 18.7 ?
C16 C11 C12 . . 117.6(4) y
C16 C11 P1 . . 119.5(4) y
C12 C11 P1 . . 122.8(4) y
C13 C12 C11 . . 121.3(5) y
C13 C12 H12 . . 119.4 ?
C11 C12 H12 . . 119.4 ?
C14 C13 C12 . . 120.4(5) y
C14 C13 H13 . . 119.8 ?
C12 C13 H13 . . 119.8 ?
C13 C14 C15 . . 119.3(5) y
C13 C14 H14 . . 120.4 ?
C15 C14 H14 . . 120.4 ?
C14 C15 C16 . . 120.7(5) y
C14 C15 H15 . . 119.7 ?
C16 C15 H15 . . 119.7 ?
C11 C16 C15 . . 120.8(5) y
C11 C16 H16 . . 119.6 ?
C15 C16 H16 . . 119.6 ?
C32 C31 C32 4_565 . 118.0(6) y
C32 C31 P1 4_565 . 121.0(3) y
C32 C31 P1 . . 121.0(3) y
C33 C32 C31 . . 120.7(5) y
C33 C32 H32 . . 119.6 ?
C31 C32 H32 . . 119.6 ?
C34 C33 C32 . . 120.4(5) y
C34 C33 H33 . . 119.8 ?
C32 C33 H33 . . 119.8 ?
C33 C34 C33 4_565 . 119.9(6) y
C33 C34 H34 4_565 . 120.1 ?
C33 C34 H34 . . 120.1 ?
CL41 C40 CL43 . . 111.0(5) y
CL41 C40 CL42 . . 111.0(5) y
CL43 C40 CL42 . . 110.1(5) y
CL41 C40 H40 . . 108.2 ?
CL43 C40 H40 . . 108.2 ?
CL42 C40 H40 . . 108.2 ?

loop_
_geom_bond_atom_site_label_1
_geom_bond_atom_site_label_2
_geom_bond_site_symmetry_2
_geom_bond_distance
_geom_bond_publ_flag
Ir C1 . 2.122(4) y
Ir C1 4_565 2.122(4) y
Ir C4 . 2.187(5) y
Ir C4 4_565 2.187(5) y
Ir P1 . 2.3114(15) y
Ir Cl1 . 2.3490(18) y
P1 C31 . 1.833(6) y
P1 C11 4_565 1.833(4) y
P1 C11 . 1.833(4) y
C1 C1 4_565 1.411(9) y
C1 C2 . 1.521(7) y
C1 H1 . 0.95 ?
C2 C3b . 1.482(12) y
C2 C3a . 1.491(12) y
C2 H2aa . 0.99 ?
C2 H2ba . 0.99 ?
C2 H2ab . 0.99 ?
C2 H2bb . 0.99 ?
C3a C4 4_565 1.579(12) y
C3a H3aa . 0.99 ?
C3a H3ba . 0.99 ?
C3b C4 4_565 1.550(12) y
C3b H3ab . 0.99 ?
C3b H3bb . 0.99 ?
C4 C4 4_565 1.358(12) y
C4 C3b 4_565 1.550(12) y
C4 C3a 4_565 1.579(12) y
C4 H4a . 0.95 ?
C4 H4b . 0.95 ?
C11 C16 . 1.349(7) y
C11 C12 . 1.380(7) y
C12 C13 . 1.376(7) y
C12 H12 . 0.95 ?
C13 C14 . 1.344(7) y
C13 H13 . 0.95 ?
C14 C15 . 1.352(8) y
C14 H14 . 0.95 ?
C15 C16 . 1.392(8) y
C15 H15 . 0.95 ?
C16 H16 . 0.95 ?
C31 C32 4_565 1.387(6) y
C31 C32 . 1.387(6) y
C32 C33 . 1.382(7) y
C32 H32 . 0.95 ?
C33 C34 . 1.365(6) y
C33 H33 . 0.95 ?
C34 C33 4_565 1.365(6) y
C34 H34 . 0.95 ?
C40 Cl41 . 1.737(8) y
C40 Cl43 . 1.755(9) y
C40 Cl42 . 1.756(8) y
C40 H40 . 1 ?

loop_
_geom_torsion_atom_site_label_1
_geom_torsion_atom_site_label_2
_geom_torsion_atom_site_label_3
_geom_torsion_atom_site_label_4
_geom_torsion_site_symmetry_1
_geom_torsion_site_symmetry_4
_geom_torsion
C1 IR P1 C31 . . 19.50(13)
C1 IR P1 C31 4_565 . -19.50(13)
C4 IR P1 C31 . . -97.4(5)
C4 IR P1 C31 4_565 . 97.4(5)
CL1 IR P1 C31 . . 180.000(1)
C1 IR P1 C11 . 4_565 -99.8(2)
C1 IR P1 C11 4_565 4_565 -138.8(2)
C4 IR P1 C11 . 4_565 143.3(5)
C4 IR P1 C11 4_565 4_565 -21.9(5)
CL1 IR P1 C11 . 4_565 60.67(15)
C1 IR P1 C11 . . 138.8(2)
C1 IR P1 C11 4_565 . 99.8(2)
C4 IR P1 C11 . . 21.9(5)
C4 IR P1 C11 4_565 . -143.3(5)
CL1 IR P1 C11 . . -60.67(15)
C4 IR C1 C1 . 4_565 71.99(16)
C4 IR C1 C1 4_565 4_565 106.27(17)
P1 IR C1 C1 . 4_565 -91.77(5)
CL1 IR C1 C1 . 4_565 166.2(4)
C1 IR C1 C2 4_565 . -119.5(3)
C4 IR C1 C2 . . -47.5(4)
C4 IR C1 C2 4_565 . -13.2(4)
P1 IR C1 C2 . . 148.7(3)
CL1 IR C1 C2 . . 46.7(6)
C1 C1 C2 C3B 4_565 . -51.4(7)
IR C1 C2 C3B . . 29.4(7)
C1 C1 C2 C3A 4_565 . -88.2(7)
IR C1 C2 C3A . . -7.3(8)
C3B C2 C3A C4 . 4_565 -63.0(1)
C1 C2 C3A C4 . 4_565 32.9(1)
C3A C2 C3B C4 . 4_565 67.10(11)
C1 C2 C3B C4 . 4_565 -32.8(1)
C1 IR C4 C4 . 4_565 70.65(14)
C1 IR C4 C4 4_565 4_565 107.75(14)
P1 IR C4 C4 . 4_565 -172.2(5)
CL1 IR C4 C4 . 4_565 -89.44(5)
C1 IR C4 C3B . 4_565 -33.4(6)
C1 IR C4 C3B 4_565 4_565 3.7(6)
C4 IR C4 C3B 4_565 4_565 -104.0(6)
P1 IR C4 C3B . 4_565 83.8(8)
CL1 IR C4 C3B . 4_565 166.5(6)
C1 IR C4 C3A . 4_565 -66.3(6)
C1 IR C4 C3A 4_565 4_565 -29.2(6)
C4 IR C4 C3A 4_565 4_565 -136.9(6)
P1 IR C4 C3A . 4_565 50.9(8)
CL1 IR C4 C3A . 4_565 133.6(6)
C31 P1 C11 C16 . . 123.8(5)
C11 P1 C11 C16 4_565 . -128.8(5)
IR P1 C11 C16 . . -4.7(5)
C31 P1 C11 C12 . . -53.1(5)
C11 P1 C11 C12 4_565 . 54.4(5)
IR P1 C11 C12 . . 178.4(4)
C16 C11 C12 C13 . . 2.3(9)
P1 C11 C12 C13 . . 179.2(4)
C11 C12 C13 C14 . . -1.2(9)
C12 C13 C14 C15 . . 0.1(9)
C13 C14 C15 C16 . . -0.20(12)
C12 C11 C16 C15 . . -2.4(1)
P1 C11 C16 C15 . . -179.5(6)
C14 C15 C16 C11 . . 1.40(13)
C11 P1 C31 C32 4_565 4_565 36.0(5)
C11 P1 C31 C32 . 4_565 147.3(5)
IR P1 C31 C32 . 4_565 -88.4(5)
C11 P1 C31 C32 4_565 . -147.3(5)
C11 P1 C31 C32 . . -36.0(5)
IR P1 C31 C32 . . 88.4(5)
C32 C31 C32 C33 4_565 . -1.9(1)
P1 C31 C32 C33 . . -178.7(4)
C31 C32 C33 C34 . . 0.7(9)
C32 C33 C34 C33 . 4_565 0.50(11)
